data_2020997
loop_
_publ_author_name
'Ardhapure, Ajaykumar V.'
'Sanghvi, Yogesh S.'
'Borozdina, Yulia'
'Kapdi, Anant Ramakant'
'Schulzke, Carola'

_publ_section_title
;
 Crystal structure of 8-(4-methylphenyl)-2'-deoxyadenosine hemihydrate
;
_journal_coeditor_code ZP2024
_journal_issue 1
_journal_name_full 'Acta Crystallographica Section E'
_journal_page_first 1
_journal_page_last 5
_journal_paper_doi 10.1107/S2056989017017212
_journal_volume 74
_journal_year 2018
_chemical_formula_iupac 'C17 H19 N5 O3, 0.5H2 O'
_chemical_formula_moiety 'C17 H19 N5 O3, 0.5(H2 O)'
_chemical_formula_sum 'C17 H20 N5 O3.5'
_chemical_formula_weight 350.38
_chemical_name_systematic
;
8-(4-Methylphenyl)-2'-deoxyadenosine hemihydrate
;
_space_group_crystal_system triclinic
_space_group_IT_number 1
_space_group_name_Hall 'P 1'
_space_group_name_H-M_alt 'P 1'
_symmetry_space_group_name_Hall 'P 1'
_symmetry_space_group_name_H-M 'P 1'
_atom_sites_solution_hydrogens mixed
_audit_creation_method SHELXL-2016/6
_cell_angle_alpha 93.65(3)
_cell_angle_beta 107.37(3)
_cell_angle_gamma 108.11(3)
_cell_formula_units_Z 2
_cell_length_a 7.3991(15)
_cell_length_b 10.637(2)
_cell_length_c 11.931(2)
_cell_measurement_reflns_used 7187
_cell_measurement_temperature 293(2)
_cell_measurement_theta_max 53.9
_cell_measurement_theta_min 6.4
_cell_volume 839.0(4)
_computing_cell_refinement
;
X-AREA (Stoe & Cie, 2010)
;
_computing_data_collection
;
X-AREA (Stoe & Cie, 2010)
;
_computing_data_reduction
;
X-AREA (Stoe & Cie, 2010)
;
_computing_molecular_graphics
;
XP in SHELXTL (Sheldrick, 2008) and Mercury (Macrae <i>et al.</i>,
2006)
;
_computing_publication_material
;
<i>CIFTAB</i> (Sheldrick, 2015)
;
_computing_structure_refinement
;
SHELXL2016 (Sheldrick, 2015) and WinGX (Farrugia, 2012)
;
_computing_structure_solution
;
SIR92 (Altomare <i>et al.</i>,  1994)
;
_diffrn_ambient_temperature 293(2)
_diffrn_detector_area_resol_mean 6.67
_diffrn_measured_fraction_theta_full 0.995
_diffrn_measured_fraction_theta_max 0.971
_diffrn_measurement_device_type 'Stoe IPDS2T'
_diffrn_measurement_method \w
_diffrn_radiation_type MoK\a
_diffrn_radiation_wavelength 0.71073
_diffrn_reflns_av_R_equivalents 0.0325
_diffrn_reflns_limit_h_max 9
_diffrn_reflns_limit_h_min -9
_diffrn_reflns_limit_k_max 13
_diffrn_reflns_limit_k_min -13
_diffrn_reflns_limit_l_max 14
_diffrn_reflns_limit_l_min -15
_diffrn_reflns_number 7187
_diffrn_reflns_theta_full 25.000
_diffrn_reflns_theta_max 26.963
_diffrn_reflns_theta_min 3.180
_exptl_absorpt_coefficient_mu 0.100
_exptl_absorpt_correction_type none
_exptl_crystal_colour colourless
_exptl_crystal_density_diffrn 1.387
_exptl_crystal_description rhomb
_exptl_crystal_F_000 370
_exptl_crystal_size_max 0.289
_exptl_crystal_size_mid 0.170
_exptl_crystal_size_min 0.117
_refine_diff_density_max 0.285
_refine_diff_density_min -0.198
_refine_ls_abs_structure_details
;
Flack <i>x</i> determined using 1312 quotients
[(<i>I</i>^+^)-(<i>I</i>^-^)]/[(<i>I</i>^+^)+(<i>I</i>^-^)]
(Parsons et al., 2013)
;
_refine_ls_extinction_method none
_refine_ls_goodness_of_fit_ref 0.996
_refine_ls_hydrogen_treatment mixed
_refine_ls_matrix_type full
_refine_ls_number_parameters 490
_refine_ls_number_reflns 5713
_refine_ls_number_restraints 10
_refine_ls_restrained_S_all 0.995
_refine_ls_R_factor_all 0.0673
_refine_ls_R_factor_gt 0.0413
_refine_ls_shift/su_max 0.000
_refine_ls_shift/su_mean 0.000
_refine_ls_structure_factor_coef Fsqd
_refine_ls_weighting_details 'w=1/[\s^2^(Fo^2^)+(0.0650P)^2^] where P=(Fo^2^+2Fc^2^)/3'
_refine_ls_weighting_scheme calc
_refine_ls_wR_factor_gt 0.0950
_refine_ls_wR_factor_ref 0.1098
_reflns_number_gt 4036
_reflns_number_total 5713
_reflns_threshold_expression 'I > 2\s(I)'
_cod_data_source_file zp2024sup1.cif
_cod_data_source_block I
_cod_depositor_comments
;
         Adding full bibliography for 2020997.cif.

2019-09-07
Z value and formula fixed to values more according to usual
chemical conventions.                 miguel
;
_cod_original_formula_sum 'C34 H40 N10 O7'
_cod_original_formula_weight 700.76
_cod_original_formula_moiety '2(C17 H19 N5 O3), H2 O'
_cod_original_formula_iupac '2C17 H19 N5 O3, H2 O'
_cod_original_formula_units_Z 1
_cod_original_cell_volume 839.1(3)
_cod_database_code 2020997
_cod_database_fobs_code 2020997
_shelx_space_group_comment
;
The symmetry employed for this shelxl refinement is uniquely defined
by the following loop, which should always be used as a source of
symmetry information in preference to the above space-group names.
They are only intended as comments.
;
_shelx_estimated_absorpt_t_min 0.972
_shelx_estimated_absorpt_t_max 0.988

loop_
_space_group_symop_operation_xyz
'x, y, z'

loop_
_atom_site_type_symbol
_atom_site_label
_atom_site_fract_x
_atom_site_fract_y
_atom_site_fract_z
_atom_site_U_iso_or_equiv
_atom_site_adp_type
_atom_site_calc_flag
_atom_site_occupancy
O O1 -0.0436(7) 1.1671(4) 0.2298(3) 0.0884(13) Uani d 1
H H1O -0.097552 1.129571 0.160023 0.133 Uiso calc 1
O O2 0.4464(5) 1.2386(3) 0.5518(3) 0.0652(9) Uani d 1
H H2O 0.563957 1.269834 0.554191 0.098 Uiso calc 1
O O3 0.0583(4) 1.0235(3) 0.4948(3) 0.0600(8) Uani d 1
N N1 0.0975(5) 0.8132(3) 0.4909(3) 0.0420(8) Uani d 1
N N2 0.0200(5) 0.7555(3) 0.2751(3) 0.0502(9) Uani d 1
N N3 -0.1330(5) 0.5172(3) 0.2056(3) 0.0519(9) Uani d 1
N N4 -0.2060(6) 0.3617(4) 0.3286(4) 0.0615(11) Uani d 1
N N5 -0.0280(5) 0.6057(3) 0.5288(3) 0.0433(8) Uani d 1
C C1 -0.0454(10) 1.0721(5) 0.3029(5) 0.0878(19) Uani d 1
H H1A -0.018480 0.998584 0.266890 0.105 Uiso calc 1
H H1B -0.178735 1.036543 0.309416 0.105 Uiso calc 1
C C2 0.1090(7) 1.1277(4) 0.4265(4) 0.0565(12) Uani d 1
H H2 0.095003 1.209404 0.459880 0.068 Uiso calc 1
C C3 0.3265(7) 1.1525(4) 0.4398(4) 0.0525(11) Uani d 1
H H3 0.361711 1.190427 0.373226 0.063 Uiso calc 1
C C4 0.3418(6) 1.0125(4) 0.4446(4) 0.0466(9) Uani d 1
H H4A 0.293488 0.959503 0.365506 0.056 Uiso calc 1
H H4B 0.478870 1.017134 0.485890 0.056 Uiso calc 1
C C5 0.2028(6) 0.9575(3) 0.5149(4) 0.0409(8) Uani d 1
H H5 0.284651 0.982718 0.599710 0.049 Uiso calc 1
C C6 0.0214(5) 0.7262(4) 0.3837(3) 0.0418(9) Uani d 1
C C7 -0.0600(7) 0.6446(4) 0.1936(4) 0.0528(11) Uani d 1
H H7 -0.065826 0.658151 0.116535 0.063 Uiso calc 1
C C8 -0.1309(6) 0.4903(4) 0.3151(4) 0.0476(10) Uani d 1
C C9 -0.0530(6) 0.6002(4) 0.4092(4) 0.0429(9) Uani d 1
C C10 0.0600(5) 0.7341(4) 0.5750(3) 0.0399(9) Uani d 1
C C11 0.1178(5) 0.7870(4) 0.7025(4) 0.0405(9) Uani d 1
C C12 0.1870(6) 0.7128(4) 0.7855(4) 0.0475(10) Uani d 1
H H12 0.194438 0.630720 0.759860 0.057 Uiso calc 1
C C13 0.2450(6) 0.7593(5) 0.9061(4) 0.0547(11) Uani d 1
H H13 0.291305 0.707810 0.960356 0.066 Uiso calc 1
C C14 0.2358(6) 0.8806(5) 0.9481(4) 0.0547(11) Uani d 1
C C15 0.1588(7) 0.9530(5) 0.8648(4) 0.0544(11) Uani d 1
H H15 0.147807 1.033659 0.890854 0.065 Uiso calc 1
C C16 0.0983(6) 0.9064(4) 0.7434(4) 0.0497(10) Uani d 1
H H16 0.044545 0.955128 0.688939 0.060 Uiso calc 1
C C17 0.3074(9) 0.9341(7) 1.0797(5) 0.0809(16) Uani d 1
H H17A 0.441281 0.999192 1.103230 0.121 Uiso calc 1
H H17B 0.308729 0.861573 1.123501 0.121 Uiso calc 1
H H17C 0.217986 0.975718 1.096240 0.121 Uiso calc 1
H H40N -0.216(7) 0.295(4) 0.273(4) 0.068(15) Uiso d 1
H H4N -0.200(9) 0.342(6) 0.404(3) 0.085(18) Uiso d 1
O O4 0.0629(5) 0.2449(4) 0.7618(3) 0.0816(12) Uani d 1
H H4O -0.028481 0.212598 0.788312 0.122 Uiso calc 1
O O5 0.6871(5) 0.3508(3) 0.9814(3) 0.0555(8) Uani d 1
H H5O 0.744943 0.388280 1.051057 0.083 Uiso calc 1
O O6 0.4002(4) 0.4607(2) 0.7339(2) 0.0446(6) Uani d 1
N N6 0.6124(5) 0.6764(3) 0.7384(3) 0.0388(7) Uani d 1
N N7 0.7163(5) 0.7581(3) 0.9512(3) 0.0472(8) Uani d 1
N N8 0.7603(5) 0.9933(3) 0.9942(3) 0.0491(9) Uani d 1
N N9 0.7062(6) 1.1223(3) 0.8448(3) 0.0503(9) Uani d 1
N N10 0.5980(5) 0.8685(3) 0.6717(3) 0.0409(7) Uani d 1
C C18 0.2362(7) 0.3301(5) 0.8554(5) 0.0633(13) Uani d 1
H H18A 0.261470 0.284895 0.923486 0.076 Uiso calc 1
H H18B 0.213785 0.411095 0.879997 0.076 Uiso calc 1
C C19 0.4151(6) 0.3660(4) 0.8140(3) 0.0432(9) Uani d 1
H H19 0.421093 0.285073 0.773577 0.052 Uiso calc 1
C C20 0.6147(6) 0.4399(4) 0.9122(3) 0.0410(9) Uani d 1
H H20 0.599021 0.508260 0.963841 0.049 Uiso calc 1
C C21 0.7459(6) 0.5074(4) 0.8419(3) 0.0435(9) Uani d 1
H H21A 0.808272 0.448407 0.816158 0.052 Uiso calc 1
H H21B 0.850804 0.589849 0.889000 0.052 Uiso calc 1
C C22 0.5983(6) 0.5365(3) 0.7348(3) 0.0392(8) Uani d 1
H H22 0.616428 0.504592 0.661376 0.047 Uiso calc 1
C C23 0.6656(5) 0.7723(4) 0.8371(3) 0.0395(9) Uani d 1
C C24 0.7619(7) 0.8731(4) 1.0220(4) 0.0544(11) Uani d 1
H H24 0.800784 0.869971 1.103164 0.065 Uiso calc 1
C C25 0.7055(5) 1.0019(4) 0.8780(4) 0.0415(9) Uani d 1
C C26 0.6558(6) 0.8884(4) 0.7942(3) 0.0391(8) Uani d 1
C C27 0.5714(5) 0.7408(4) 0.6401(3) 0.0384(9) Uani d 1
C C28 0.5122(5) 0.6778(4) 0.5165(3) 0.0397(9) Uani d 1
C C29 0.5855(6) 0.7548(4) 0.4390(4) 0.0466(10) Uani d 1
H H29 0.671644 0.843321 0.467040 0.056 Uiso calc 1
C C30 0.5305(7) 0.6997(5) 0.3202(4) 0.0537(11) Uani d 1
H H30 0.580047 0.752242 0.269235 0.064 Uiso calc 1
C C31 0.4041(7) 0.5690(5) 0.2762(4) 0.0534(11) Uani d 1
C C32 0.3301(6) 0.4924(4) 0.3528(4) 0.0514(10) Uani d 1
H H32 0.244670 0.403800 0.324119 0.062 Uiso calc 1
C C33 0.3815(6) 0.5460(4) 0.4717(4) 0.0455(9) Uani d 1
H H33 0.328588 0.493749 0.521693 0.055 Uiso calc 1
C C34 0.3460(9) 0.5077(6) 0.1468(4) 0.0801(16) Uani d 1
H H34A 0.390460 0.432367 0.142542 0.120 Uiso calc 1
H H34B 0.408834 0.573573 0.105929 0.120 Uiso calc 1
H H34C 0.202055 0.478320 0.110063 0.120 Uiso calc 1
H H9N 0.703(7) 1.185(4) 0.900(3) 0.056(13) Uiso d 1
H H90N 0.621(8) 1.113(7) 0.768(3) 0.10(2) Uiso d 1
O O7 0.8496(5) 0.3480(3) 0.5826(3) 0.0684(9) Uani d 1
H H7O 0.909(10) 0.446(5) 0.590(6) 0.11(2) Uiso d 1
H H70O 0.937(11) 0.305(7) 0.632(7) 0.14(3) Uiso d 1

loop_
_atom_site_aniso_label
_atom_site_aniso_U_11
_atom_site_aniso_U_22
_atom_site_aniso_U_33
_atom_site_aniso_U_12
_atom_site_aniso_U_13
_atom_site_aniso_U_23
O1 0.142(4) 0.065(2) 0.051(2) 0.051(2) 0.006(2) 0.0055(17)
O2 0.067(2) 0.0471(17) 0.061(2) -0.0004(15) 0.0191(15) -0.0151(14)
O3 0.0551(17) 0.0440(15) 0.086(2) 0.0229(13) 0.0232(16) 0.0184(15)
N1 0.0483(18) 0.0340(16) 0.0365(18) 0.0116(13) 0.0072(14) 0.0055(13)
N2 0.066(2) 0.0410(18) 0.0357(19) 0.0174(16) 0.0061(15) 0.0073(15)
N3 0.066(2) 0.0388(18) 0.039(2) 0.0180(16) 0.0023(16) 0.0025(15)
N4 0.085(3) 0.0343(18) 0.055(3) 0.0153(17) 0.015(2) 0.0023(17)
N5 0.0462(17) 0.0356(17) 0.043(2) 0.0120(14) 0.0109(14) 0.0056(14)
C1 0.112(5) 0.058(3) 0.072(4) 0.038(3) -0.007(3) 0.002(3)
C2 0.072(3) 0.039(2) 0.053(3) 0.025(2) 0.008(2) 0.0082(19)
C3 0.074(3) 0.034(2) 0.039(2) 0.0078(19) 0.018(2) 0.0034(17)
C4 0.052(2) 0.040(2) 0.045(2) 0.0105(17) 0.0177(17) 0.0030(17)
C5 0.0447(19) 0.0314(17) 0.044(2) 0.0133(15) 0.0111(16) 0.0040(15)
C6 0.045(2) 0.0347(19) 0.040(2) 0.0141(16) 0.0064(17) 0.0046(17)
C7 0.067(3) 0.049(2) 0.035(2) 0.021(2) 0.0065(19) 0.0053(19)
C8 0.050(2) 0.038(2) 0.048(3) 0.0173(17) 0.0063(18) 0.0025(18)
C9 0.045(2) 0.039(2) 0.039(2) 0.0165(16) 0.0044(16) 0.0043(16)
C10 0.0394(19) 0.040(2) 0.039(2) 0.0143(16) 0.0095(16) 0.0091(17)
C11 0.0387(19) 0.0397(19) 0.040(2) 0.0111(16) 0.0116(16) 0.0051(16)
C12 0.048(2) 0.043(2) 0.049(3) 0.0150(17) 0.0143(18) 0.0099(18)
C13 0.054(2) 0.062(3) 0.048(3) 0.018(2) 0.018(2) 0.020(2)
C14 0.050(2) 0.063(3) 0.042(2) 0.008(2) 0.0156(19) 0.005(2)
C15 0.059(3) 0.051(2) 0.052(3) 0.0171(19) 0.020(2) 0.002(2)
C16 0.055(2) 0.051(2) 0.042(2) 0.0219(19) 0.0118(18) 0.0064(18)
C17 0.081(3) 0.102(4) 0.047(3) 0.023(3) 0.016(2) 0.001(3)
O4 0.0562(19) 0.068(2) 0.093(3) -0.0004(17) 0.0064(18) 0.029(2)
O5 0.086(2) 0.0397(15) 0.0366(16) 0.0298(14) 0.0064(14) 0.0063(12)
O6 0.0470(14) 0.0376(13) 0.0424(15) 0.0119(11) 0.0075(12) 0.0120(12)
N6 0.0492(17) 0.0314(15) 0.0333(17) 0.0138(13) 0.0108(13) 0.0039(13)
N7 0.065(2) 0.0362(17) 0.0339(18) 0.0168(15) 0.0098(15) 0.0020(14)
N8 0.060(2) 0.0368(18) 0.044(2) 0.0155(15) 0.0099(16) 0.0006(15)
N9 0.065(2) 0.0350(18) 0.049(2) 0.0177(16) 0.0172(18) 0.0046(16)
N10 0.0448(17) 0.0340(16) 0.0399(19) 0.0129(13) 0.0098(14) 0.0051(13)
C18 0.058(3) 0.054(3) 0.066(3) 0.009(2) 0.015(2) 0.020(2)
C19 0.058(2) 0.0299(17) 0.037(2) 0.0134(16) 0.0098(17) 0.0085(15)
C20 0.055(2) 0.0338(18) 0.034(2) 0.0196(16) 0.0113(17) 0.0053(15)
C21 0.047(2) 0.042(2) 0.043(2) 0.0215(16) 0.0103(17) 0.0077(17)
C22 0.050(2) 0.0331(19) 0.036(2) 0.0155(16) 0.0153(16) 0.0077(15)
C23 0.043(2) 0.0366(19) 0.038(2) 0.0147(16) 0.0115(16) 0.0057(17)
C24 0.075(3) 0.043(2) 0.039(2) 0.021(2) 0.011(2) 0.0041(18)
C25 0.041(2) 0.0349(19) 0.047(2) 0.0126(15) 0.0130(17) 0.0060(17)
C26 0.0433(19) 0.0321(18) 0.040(2) 0.0118(15) 0.0125(16) 0.0043(15)
C27 0.042(2) 0.038(2) 0.035(2) 0.0134(16) 0.0122(16) 0.0085(16)
C28 0.044(2) 0.0384(19) 0.037(2) 0.0178(16) 0.0091(16) 0.0068(16)
C29 0.051(2) 0.045(2) 0.046(2) 0.0167(17) 0.0183(18) 0.0121(18)
C30 0.062(3) 0.064(3) 0.042(3) 0.023(2) 0.023(2) 0.017(2)
C31 0.062(3) 0.066(3) 0.038(2) 0.033(2) 0.014(2) 0.008(2)
C32 0.058(2) 0.046(2) 0.041(2) 0.0157(19) 0.0072(19) -0.0026(18)
C33 0.051(2) 0.044(2) 0.041(2) 0.0163(17) 0.0142(17) 0.0069(17)
C34 0.104(4) 0.103(4) 0.036(3) 0.047(4) 0.018(3) 0.000(3)
O7 0.068(2) 0.0545(19) 0.066(2) 0.0063(16) 0.0117(16) 0.0164(17)

loop_
_atom_type_symbol
_atom_type_description
_atom_type_scat_dispersion_real
_atom_type_scat_dispersion_imag
_atom_type_scat_source
C C 0.0033 0.0016 'International Tables Vol C Tables 4.2.6.8 and 6.1.1.4'
H H 0.0000 0.0000 'International Tables Vol C Tables 4.2.6.8 and 6.1.1.4'
N N 0.0061 0.0033 'International Tables Vol C Tables 4.2.6.8 and 6.1.1.4'
O O 0.0106 0.0060 'International Tables Vol C Tables 4.2.6.8 and 6.1.1.4'

loop_
_geom_angle_atom_site_label_1
_geom_angle_atom_site_label_2
_geom_angle_atom_site_label_3
_geom_angle
C5 O3 C2 109.4(3)
C6 N1 C10 105.9(3)
C6 N1 C5 128.4(3)
C10 N1 C5 125.7(3)
C7 N2 C6 111.0(3)
C7 N3 C8 118.3(4)
C10 N5 C9 104.8(3)
O1 C1 C2 112.7(4)
O3 C2 C3 104.9(3)
O3 C2 C1 104.4(4)
C3 C2 C1 117.3(5)
O2 C3 C2 107.1(4)
O2 C3 C4 109.9(4)
C2 C3 C4 103.0(3)
C5 C4 C3 100.3(3)
O3 C5 N1 109.0(3)
O3 C5 C4 107.9(3)
N1 C5 C4 117.1(3)
N2 C6 C9 125.9(4)
N2 C6 N1 128.3(3)
C9 C6 N1 105.8(3)
N2 C7 N3 129.7(4)
N4 C8 N3 118.9(4)
N4 C8 C9 123.5(4)
N3 C8 C9 117.5(4)
C6 C9 N5 111.0(3)
C6 C9 C8 117.6(4)
N5 C9 C8 131.3(4)
N5 C10 N1 112.4(3)
N5 C10 C11 123.6(3)
N1 C10 C11 123.9(3)
C12 C11 C16 118.4(4)
C12 C11 C10 118.7(4)
C16 C11 C10 122.8(4)
C13 C12 C11 120.7(4)
C12 C13 C14 121.5(4)
C13 C14 C15 117.9(4)
C13 C14 C17 121.5(5)
C15 C14 C17 120.6(5)
C16 C15 C14 121.0(4)
C15 C16 C11 120.4(4)
C22 O6 C19 109.1(3)
C23 N6 C27 105.6(3)
C23 N6 C22 128.1(3)
C27 N6 C22 126.3(3)
C24 N7 C23 111.0(3)
C25 N8 C24 116.8(3)
C27 N10 C26 104.8(3)
O4 C18 C19 109.7(4)
O6 C19 C18 109.7(3)
O6 C19 C20 103.1(3)
C18 C19 C20 114.2(3)
O5 C20 C21 114.2(3)
O5 C20 C19 111.7(3)
C21 C20 C19 101.8(3)
C20 C21 C22 103.9(3)
O6 C22 N6 107.4(3)
O6 C22 C21 106.0(3)
N6 C22 C21 115.5(3)
N7 C23 N6 127.9(3)
N7 C23 C26 126.1(3)
N6 C23 C26 106.1(3)
N7 C24 N8 129.8(4)
N8 C25 N9 119.3(4)
N8 C25 C26 119.1(3)
N9 C25 C26 121.6(4)
N10 C26 C23 111.2(3)
N10 C26 C25 131.7(3)
C23 C26 C25 117.1(3)
N10 C27 N6 112.3(3)
N10 C27 C28 122.9(3)
N6 C27 C28 124.7(3)
C33 C28 C29 118.7(4)
C33 C28 C27 123.2(3)
C29 C28 C27 118.1(3)
C30 C29 C28 120.2(4)
C31 C30 C29 121.2(4)
C30 C31 C32 118.8(4)
C30 C31 C34 121.5(4)
C32 C31 C34 119.8(4)
C31 C32 C33 120.9(4)
C32 C33 C28 120.2(4)

loop_
_geom_bond_atom_site_label_1
_geom_bond_atom_site_label_2
_geom_bond_distance
O1 C1 1.375(7)
O2 C3 1.429(5)
O3 C5 1.424(5)
O3 C2 1.440(5)
N1 C6 1.381(5)
N1 C10 1.385(5)
N1 C5 1.454(4)
N2 C7 1.328(5)
N2 C6 1.350(5)
N3 C7 1.329(6)
N3 C8 1.352(6)
N4 C8 1.347(6)
N5 C10 1.315(5)
N5 C9 1.378(5)
C1 C2 1.515(7)
C2 C3 1.504(7)
C3 C4 1.532(6)
C4 C5 1.519(6)
C6 C9 1.373(5)
C8 C9 1.409(6)
C10 C11 1.472(6)
C11 C12 1.384(6)
C11 C16 1.396(6)
C12 C13 1.381(6)
C13 C14 1.384(7)
C14 C15 1.391(7)
C14 C17 1.507(7)
C15 C16 1.389(6)
O4 C18 1.417(6)
O5 C20 1.421(4)
O6 C22 1.433(5)
O6 C19 1.438(4)
N6 C23 1.379(5)
N6 C27 1.400(5)
N6 C22 1.456(5)
N7 C24 1.329(5)
N7 C23 1.332(5)
N8 C25 1.341(5)
N8 C24 1.344(5)
N9 C25 1.364(5)
N10 C27 1.323(5)
N10 C26 1.377(5)
C18 C19 1.497(7)
C19 C20 1.517(5)
C20 C21 1.513(6)
C21 C22 1.532(5)
C23 C26 1.382(5)
C25 C26 1.393(5)
C27 C28 1.456(6)
C28 C33 1.392(5)
C28 C29 1.393(6)
C29 C30 1.385(6)
C30 C31 1.374(6)
C31 C32 1.384(6)
C31 C34 1.515(7)
C32 C33 1.386(6)

loop_
_geom_hbond_atom_site_label_D
_geom_hbond_atom_site_label_H
_geom_hbond_atom_site_label_A
_geom_hbond_site_symmetry_A
_geom_hbond_distance_DH
_geom_hbond_distance_HA
_geom_hbond_distance_DA
_geom_hbond_angle_DHA
O1 H1O N8 1_454 0.82 2.14 2.943(5) 167.6
O2 H2O O7 1_565 0.82 1.93 2.743(5) 172.4
C1 H1A N2 . 0.97 2.69 3.557(7) 148.7
C4 H4A N2 . 0.97 2.37 3.099(5) 131.1
C16 H16 O3 . 0.93 2.49 3.257(5) 139.6
C7 H7 N7 1_454 0.93 2.66 3.374(6) 134.6
N4 H40N O1 1_545 0.91(3) 2.27(4) 3.033(6) 142(4)
N4 H4N O7 1_455 0.92(3) 2.05(3) 2.955(6) 166(5)
O4 H4O N9 1_445 0.82 2.22 3.039(5) 175.2
O5 H5O N3 1_656 0.82 2.00 2.805(4) 165.9
C20 H20 N7 . 0.98 2.56 3.201(5) 123.3
C21 H21B N7 . 0.97 2.47 2.992(5) 113.2
C32 H32 O1 1_545 0.93 2.65 3.572(6) 171.1
C33 H33 O6 . 0.93 2.50 3.288(5) 142.8
N9 H9N O5 1_565 0.92(3) 2.01(3) 2.903(5) 164(4)
O7 H7O N5 1_655 0.98(5) 1.87(6) 2.789(4) 154(6)
O7 H70O O4 1_655 0.99(5) 1.82(6) 2.761(5) 159(7)
O4 H4O N9 2_665 0.82 2.22 3.039(5) 175.2
